data_1568882
loop_
_publ_author_name
'Young, Taylor B.'
'Guppy, Owaen G.'
'Draper, Alysia J.'
'Whitington, Joshua M.'
'Kariuki, Benson M.'
'Paul, Alison'
'Eaton, Mark'
'Pope, Simon J. A.'
'Ward, Benjamin D.'

_publ_section_title
;
 Chemically recyclable fluorescent polyesters via the ring-opening
 copolymerization of epoxides and anhydrides
;
_journal_issue 20
_journal_name_full 'Polymer Chemistry'
_journal_page_first 2478
_journal_page_last 2484
_journal_paper_doi 10.1039/D3PY00209H
_journal_volume 14
_journal_year 2023
_chemical_formula_sum 'C17 H13 N O3'
_chemical_formula_weight 279.28
_space_group_crystal_system trigonal
_space_group_IT_number 148
_space_group_name_Hall '-R 3'
_space_group_name_H-M_alt 'R -3 :H'
_atom_sites_solution_hydrogens mixed
_atom_sites_solution_primary direct
_atom_sites_solution_secondary difmap
_audit_creation_method SHELXL-2018/3
_audit_update_record
;
2021-07-07 deposited with the CCDC.	2023-04-03 downloaded from the CCDC.
;
_cell_angle_alpha 90
_cell_angle_beta 90
_cell_angle_gamma 120
_cell_formula_units_Z 18
_cell_length_a 29.6286(6)
_cell_length_b 29.6286(6)
_cell_length_c 7.6747(3)
_cell_measurement_reflns_used 6933
_cell_measurement_temperature 100(2)
_cell_measurement_theta_max 29.8330
_cell_measurement_theta_min 2.3930
_cell_volume 5834.6(3)
_computing_cell_refinement 'CrysAlisPro 1.171.40.68a (Rigaku OD, 2019)'
_computing_data_collection 'CrysAlisPro 1.171.40.68a (Rigaku OD, 2019)'
_computing_data_reduction 'CrysAlisPro 1.171.40.68a (Rigaku OD, 2019)'
_computing_structure_refinement 'SHELXL-2018/3 (Sheldrick, 2018)'
_computing_structure_solution 'SHELXT 2018/2 (Sheldrick, 2018)'
_diffrn_ambient_temperature 100(2)
_diffrn_detector_area_resol_mean 10.0000
_diffrn_measured_fraction_theta_full 1.000
_diffrn_measured_fraction_theta_max 1.000
_diffrn_measurement_device_type 'XtaLAB AFC12 (RCD3): Kappa single'
_diffrn_measurement_method '\w scans'
_diffrn_radiation_type MoK\a
_diffrn_radiation_wavelength 0.71073
_diffrn_reflns_av_R_equivalents 0.0710
_diffrn_reflns_av_unetI/netI 0.0270
_diffrn_reflns_Laue_measured_fraction_full 1.000
_diffrn_reflns_Laue_measured_fraction_max 1.000
_diffrn_reflns_limit_h_max 38
_diffrn_reflns_limit_h_min -38
_diffrn_reflns_limit_k_max 38
_diffrn_reflns_limit_k_min -38
_diffrn_reflns_limit_l_max 9
_diffrn_reflns_limit_l_min -9
_diffrn_reflns_number 33544
_diffrn_reflns_point_group_measured_fraction_full 1.000
_diffrn_reflns_point_group_measured_fraction_max 1.000
_diffrn_reflns_theta_full 25.242
_diffrn_reflns_theta_max 27.481
_diffrn_reflns_theta_min 2.381
_diffrn_source 'Rotating-anode X-ray tube'
_exptl_absorpt_coefficient_mu 0.099
_exptl_absorpt_correction_T_max 1.000
_exptl_absorpt_correction_T_min 0.792
_exptl_absorpt_correction_type gaussian
_exptl_absorpt_process_details
;
CrysAlisPro 1.171.40.68a (Rigaku Oxford Diffraction, 2019)
Numerical absorption correction based on gaussian integration over
			a multifaceted crystal model
Empirical absorption correction using spherical harmonics,
 implemented in SCALE3 ABSPACK scaling algorithm.
;
_exptl_crystal_colour red
_exptl_crystal_density_diffrn 1.431
_exptl_crystal_description '(cut) block'
_exptl_crystal_F_000 2628
_exptl_crystal_recrystallization_method 'Re-crystallisation from solvent: DCM, petroleum ether'
_exptl_crystal_size_max 0.300
_exptl_crystal_size_mid 0.058
_exptl_crystal_size_min 0.020
_refine_diff_density_max 0.316
_refine_diff_density_min -0.332
_refine_diff_density_rms 0.058
_refine_ls_extinction_method none
_refine_ls_goodness_of_fit_ref 1.063
_refine_ls_hydrogen_treatment mixed
_refine_ls_matrix_type full
_refine_ls_number_parameters 230
_refine_ls_number_reflns 2976
_refine_ls_number_restraints 103
_refine_ls_restrained_S_all 1.134
_refine_ls_R_factor_all 0.0799
_refine_ls_R_factor_gt 0.0668
_refine_ls_shift/su_max 0.000
_refine_ls_shift/su_mean 0.000
_refine_ls_structure_factor_coef Fsqd
_refine_ls_weighting_details 'w=1/[\s^2^(Fo^2^)+(0.1350P)^2^+3.7120P] where P=(Fo^2^+2Fc^2^)/3'
_refine_ls_weighting_scheme calc
_refine_ls_wR_factor_gt 0.2022
_refine_ls_wR_factor_ref 0.2181
_reflns_Friedel_coverage 0.000
_reflns_number_gt 2303
_reflns_number_total 2976
_reflns_threshold_expression 'I > 2\s(I)'
_cod_data_source_file d3py00209h2.cif
_cod_data_source_block 2
_cod_depositor_comments 'Adding full bibliography for 1568881--1568883.cif.'
_cod_database_code 1568882
_shelx_shelxl_version_number 2018/3
_shelx_space_group_comment
;
The symmetry employed for this shelxl refinement is uniquely defined
by the following loop, which should always be used as a source of
symmetry information in preference to the above space-group names.
They are only intended as comments.
;
_shelx_estimated_absorpt_t_min 0.971
_shelx_estimated_absorpt_t_max 0.998

loop_
_space_group_symop_operation_xyz
'x, y, z'
'-y, x-y, z'
'-x+y, -x, z'
'x+2/3, y+1/3, z+1/3'
'-y+2/3, x-y+1/3, z+1/3'
'-x+y+2/3, -x+1/3, z+1/3'
'x+1/3, y+2/3, z+2/3'
'-y+1/3, x-y+2/3, z+2/3'
'-x+y+1/3, -x+2/3, z+2/3'
'-x, -y, -z'
'y, -x+y, -z'
'x-y, x, -z'
'-x+2/3, -y+1/3, -z+1/3'
'y+2/3, -x+y+1/3, -z+1/3'
'x-y+2/3, x+1/3, -z+1/3'
'-x+1/3, -y+2/3, -z+2/3'
'y+1/3, -x+y+2/3, -z+2/3'
'x-y+1/3, x+2/3, -z+2/3'

loop_
_atom_site_label
_atom_site_type_symbol
_atom_site_fract_x
_atom_site_fract_y
_atom_site_fract_z
_atom_site_U_iso_or_equiv
_atom_site_adp_type
_atom_site_occupancy
_atom_site_site_symmetry_order
_atom_site_calc_flag
_atom_site_refinement_flags_posn
_atom_site_refinement_flags_adp
_atom_site_refinement_flags_occupancy
_atom_site_disorder_assembly
_atom_site_disorder_group
O1 O 0.5989(3) 0.3052(3) 0.6394(11) 0.157(3) Uani 0.452(8) 1 d D U P A 1
C1 C 0.5662(5) 0.2550(6) 0.545(2) 0.131(4) Uani 0.452(8) 1 d D U P A 1
H1A H 0.584476 0.243203 0.464912 0.157 Uiso 0.452(8) 1 calc R U P A 1
H1B H 0.537147 0.226520 0.610178 0.157 Uiso 0.452(8) 1 calc R U P A 1
C2 C 0.5605(6) 0.2867(6) 0.499(2) 0.141(4) Uani 0.452(8) 1 d D U P A 1
H2 H 0.574625 0.300542 0.380645 0.170 Uiso 0.452(8) 1 calc R U P A 1
C3 C 0.5178(7) 0.3035(8) 0.579(3) 0.137(5) Uani 0.452(8) 1 d . U P A 1
H3A H 0.519166 0.305101 0.707912 0.164 Uiso 0.452(8) 1 calc R U P A 1
H3B H 0.525229 0.337764 0.533021 0.164 Uiso 0.452(8) 1 calc R U P A 1
O1A O 0.5542(2) 0.2553(3) 0.6532(9) 0.142(3) Uani 0.548(8) 1 d D U P A 2
C1A C 0.5581(3) 0.2613(4) 0.4615(9) 0.096(2) Uani 0.548(8) 1 d D U P A 2
H1AA H 0.591466 0.269472 0.405501 0.115 Uiso 0.548(8) 1 calc R U P A 2
H1AB H 0.526497 0.239516 0.391340 0.115 Uiso 0.548(8) 1 calc R U P A 2
C2A C 0.5579(2) 0.3000(3) 0.5770(9) 0.0855(18) Uani 0.548(8) 1 d D U P A 2
H2A H 0.592437 0.332377 0.591655 0.103 Uiso 0.548(8) 1 calc R U P A 2
C3A C 0.5135(2) 0.3084(4) 0.5655(11) 0.0660(17) Uani 0.548(8) 1 d . U P A 2
H3A1 H 0.508392 0.320844 0.679427 0.079 Uiso 0.548(8) 1 calc R U P A 2
H3A2 H 0.520994 0.335750 0.477843 0.079 Uiso 0.548(8) 1 calc R U P A 2
O2 O 0.41766(6) 0.16839(6) 0.36694(19) 0.0582(4) Uani 1 1 d . . . . .
O3 O 0.23195(6) 0.15655(5) 0.46914(19) 0.0553(4) Uani 1 1 d . . . . .
N1 N 0.46589(7) 0.26105(8) 0.5173(3) 0.0616(5) Uani 1 1 d D . . . .
H1N H 0.4677(11) 0.2378(9) 0.450(3) 0.074 Uiso 1 1 d D U . . .
C4 C 0.41833(8) 0.25578(8) 0.5364(2) 0.0491(5) Uani 1 1 d . . . . .
C5 C 0.41213(8) 0.29577(7) 0.6153(2) 0.0514(5) Uani 1 1 d . . . . .
H5 H 0.442052 0.326869 0.653062 0.062 Uiso 1 1 calc R U . . .
C6 C 0.36382(8) 0.29021(7) 0.6376(2) 0.0505(5) Uani 1 1 d . . . . .
H6 H 0.360775 0.317484 0.691046 0.061 Uiso 1 1 calc R U . . .
C7 C 0.31919(8) 0.24548(7) 0.5837(2) 0.0458(4) Uani 1 1 d . . . . .
H7 H 0.285843 0.241976 0.601355 0.055 Uiso 1 1 calc R U . . .
C8 C 0.32367(7) 0.20594(7) 0.5038(2) 0.0413(4) Uani 1 1 d . . . . .
C9 C 0.27436(7) 0.15973(7) 0.4458(2) 0.0442(4) Uani 1 1 d . . . . .
C10 C 0.27811(8) 0.11754(7) 0.3547(2) 0.0456(4) Uani 1 1 d . . . . .
C11 C 0.23275(9) 0.07391(7) 0.2937(3) 0.0562(5) Uani 1 1 d . . . . .
H11 H 0.199734 0.071195 0.311106 0.067 Uiso 1 1 calc R U . . .
C12 C 0.23636(11) 0.03463(8) 0.2075(3) 0.0630(6) Uani 1 1 d . . . . .
H12 H 0.205712 0.004798 0.166440 0.076 Uiso 1 1 calc R U . . .
C13 C 0.28438(11) 0.03889(8) 0.1814(3) 0.0640(7) Uani 1 1 d . . . . .
H13 H 0.286528 0.011937 0.121693 0.077 Uiso 1 1 calc R U . . .
C14 C 0.32934(10) 0.08170(8) 0.2408(2) 0.0564(6) Uani 1 1 d . . . . .
H14 H 0.362154 0.084104 0.221730 0.068 Uiso 1 1 calc R U . . .
C15 C 0.32667(8) 0.12162(7) 0.3293(2) 0.0463(5) Uani 1 1 d . . . . .
C16 C 0.37565(8) 0.16736(7) 0.3914(2) 0.0459(4) Uani 1 1 d . . . . .
C17 C 0.37276(7) 0.20975(7) 0.4785(2) 0.0431(4) Uani 1 1 d . . . . .

loop_
_atom_site_aniso_label
_atom_site_aniso_U_11
_atom_site_aniso_U_22
_atom_site_aniso_U_33
_atom_site_aniso_U_23
_atom_site_aniso_U_13
_atom_site_aniso_U_12
O1 0.110(5) 0.155(5) 0.193(6) -0.015(4) -0.034(4) 0.057(4)
C1 0.108(5) 0.136(6) 0.161(7) -0.018(5) 0.000(5) 0.070(4)
C2 0.114(5) 0.131(6) 0.173(6) -0.003(5) -0.018(5) 0.056(4)
C3 0.116(7) 0.130(7) 0.161(8) -0.007(6) -0.010(6) 0.059(5)
O1A 0.100(4) 0.152(4) 0.133(4) -0.001(3) -0.025(3) 0.032(3)
C1A 0.064(3) 0.133(5) 0.098(4) -0.048(3) 0.000(3) 0.055(3)
C2A 0.046(2) 0.108(4) 0.104(3) -0.030(3) -0.015(2) 0.040(2)
C3A 0.031(2) 0.081(3) 0.070(3) -0.008(2) -0.0066(18) 0.017(2)
O2 0.0640(9) 0.0683(9) 0.0599(9) 0.0121(7) 0.0108(6) 0.0464(8)
O3 0.0502(8) 0.0531(8) 0.0656(9) 0.0028(6) 0.0040(6) 0.0280(7)
N1 0.0504(10) 0.0627(11) 0.0689(12) 0.0070(9) -0.0002(8) 0.0263(9)
C4 0.0495(10) 0.0501(10) 0.0448(10) 0.0104(7) 0.0008(7) 0.0227(8)
C5 0.0604(12) 0.0407(9) 0.0428(9) 0.0038(7) -0.0029(8) 0.0176(8)
C6 0.0689(12) 0.0429(10) 0.0413(9) 0.0014(7) 0.0028(8) 0.0291(9)
C7 0.0573(11) 0.0440(9) 0.0411(9) 0.0043(7) 0.0047(7) 0.0290(8)
C8 0.0521(10) 0.0387(9) 0.0367(8) 0.0056(6) 0.0043(7) 0.0254(8)
C9 0.0521(10) 0.0415(9) 0.0426(9) 0.0065(7) 0.0039(7) 0.0261(8)
C10 0.0594(11) 0.0373(9) 0.0397(9) 0.0055(6) 0.0020(7) 0.0238(8)
C11 0.0686(13) 0.0424(10) 0.0486(11) 0.0056(8) -0.0023(9) 0.0211(9)
C12 0.0938(17) 0.0383(10) 0.0451(10) 0.0013(7) -0.0042(10) 0.0241(10)
C13 0.113(2) 0.0459(11) 0.0405(10) 0.0022(8) 0.0032(10) 0.0452(12)
C14 0.0923(16) 0.0531(11) 0.0396(9) 0.0072(8) 0.0077(9) 0.0482(11)
C15 0.0688(12) 0.0429(9) 0.0361(8) 0.0069(7) 0.0059(7) 0.0346(9)
C16 0.0576(11) 0.0484(10) 0.0421(9) 0.0106(7) 0.0072(7) 0.0342(9)
C17 0.0510(10) 0.0413(9) 0.0398(8) 0.0080(7) 0.0028(7) 0.0251(8)

loop_
_atom_type_symbol
_atom_type_description
_atom_type_scat_dispersion_real
_atom_type_scat_dispersion_imag
_atom_type_scat_source
C C 0.0033 0.0016 'International Tables Vol C Tables 4.2.6.8 and 6.1.1.4'
H H 0.0000 0.0000 'International Tables Vol C Tables 4.2.6.8 and 6.1.1.4'
N N 0.0061 0.0033 'International Tables Vol C Tables 4.2.6.8 and 6.1.1.4'
O O 0.0106 0.0060 'International Tables Vol C Tables 4.2.6.8 and 6.1.1.4'

loop_
_geom_angle_atom_site_label_1
_geom_angle_atom_site_label_2
_geom_angle_atom_site_label_3
_geom_angle
_geom_angle_site_symmetry_1
_geom_angle_site_symmetry_3
_geom_angle_publ_flag
C2 O1 C1 43.3(8) . . ?
C2 C1 O1 66.4(9) . . ?
C1 C2 O1 70.3(9) . . ?
C1 C2 C3 127(2) . . ?
O1 C2 C3 100.4(14) . . ?
N1 C3 C2 104.2(13) . . ?
C2A O1A C1A 60.5(5) . . ?
C2A C1A O1A 57.0(4) . . ?
O1A C2A C1A 62.5(5) . . ?
O1A C2A C3A 122.4(7) . . ?
C1A C2A C3A 117.3(6) . . ?
N1 C3A C2A 111.9(7) . . ?
C4 N1 C3A 122.6(4) . . ?
C4 N1 C3 129.8(8) . . ?
N1 C4 C5 120.91(18) . . ?
N1 C4 C17 120.81(19) . . ?
C5 C4 C17 118.28(17) . . ?
C6 C5 C4 121.11(17) . . ?
C5 C6 C7 121.22(18) . . ?
C8 C7 C6 119.39(18) . . ?
C7 C8 C17 121.49(17) . . ?
C7 C8 C9 116.45(16) . . ?
C17 C8 C9 122.06(15) . . ?
O3 C9 C10 120.65(17) . . ?
O3 C9 C8 121.70(16) . . ?
C10 C9 C8 117.64(16) . . ?
C15 C10 C11 120.36(18) . . ?
C15 C10 C9 120.06(17) . . ?
C11 C10 C9 119.58(18) . . ?
C12 C11 C10 119.5(2) . . ?
C13 C12 C11 120.1(2) . . ?
C12 C13 C14 120.94(19) . . ?
C13 C14 C15 120.1(2) . . ?
C10 C15 C14 119.07(19) . . ?
C10 C15 C16 121.94(15) . . ?
C14 C15 C16 118.99(18) . . ?
O2 C16 C17 122.36(18) . . ?
O2 C16 C15 118.92(17) . . ?
C17 C16 C15 118.73(16) . . ?
C8 C17 C4 118.49(16) . . ?
C8 C17 C16 119.55(16) . . ?
C4 C17 C16 121.94(17) . . ?

loop_
_geom_bond_atom_site_label_1
_geom_bond_atom_site_label_2
_geom_bond_distance
_geom_bond_site_symmetry_2
_geom_bond_publ_flag
O1 C2 1.458(12) . ?
O1 C1 1.497(12) . ?
C1 C2 1.090(19) . ?
C2 C3 1.69(3) . ?
C3 N1 1.496(18) . ?
O1A C2A 1.399(9) . ?
O1A C1A 1.479(9) . ?
C1A C2A 1.451(10) . ?
C2A C3A 1.459(10) . ?
C3A N1 1.454(7) . ?
O2 C16 1.244(2) . ?
O3 C9 1.225(2) . ?
N1 C4 1.346(3) . ?
C4 C5 1.422(3) . ?
C4 C17 1.428(3) . ?
C5 C6 1.367(3) . ?
C6 C7 1.387(3) . ?
C7 C8 1.386(2) . ?
C8 C17 1.415(2) . ?
C8 C9 1.485(3) . ?
C9 C10 1.484(2) . ?
C10 C15 1.396(3) . ?
C10 C11 1.400(3) . ?
C11 C12 1.388(3) . ?
C12 C13 1.379(4) . ?
C13 C14 1.379(3) . ?
C14 C15 1.400(3) . ?
C15 C16 1.484(3) . ?
C16 C17 1.463(2) . ?

loop_
_geom_hbond_atom_site_label_D
_geom_hbond_atom_site_label_H
_geom_hbond_atom_site_label_A
_geom_hbond_distance_DH
_geom_hbond_distance_HA
_geom_hbond_distance_DA
_geom_hbond_angle_DHA
_geom_hbond_site_symmetry_A
_geom_hbond_publ_flag
N1 H1N O2 0.886(17) 1.94(2) 2.643(3) 135(2) . yes
